data_4301744
loop_
_publ_author_name
'Miguel Baya'
'Miguel A. Esteruelas'
'Montserrat Oliv\'an'
'Enrique O\~nate'

_publ_contact_author
;
  Dr. Enrique O\~nate Rodr\'iguez
  Departamento de Qu\'imica Inorg\'anica - I.C.M.A.
  Facultad de Ciencias
  Universidad de Zaragoza - C.S.I.C.
  50009 Zaragoza, Spain
;
_publ_contact_author_email enriqueo@posta.unizar.es
_publ_section_title
;
Monocationic Trihydride and Dicationic Dihydride-Dihydrogen and
Bis(dihydrogen) Osmium Complexes Containing Cyclic and Acyclic Triamine
Ligands: Influence of the N-Os-N Angles on the Hydrogen-Hydrogen
Interactions
;
_journal_name_full 'Inorganic Chemistry'
_journal_page_first 2677
_journal_page_last 2686
_journal_paper_doi 10.1021/ic8023259
_journal_volume 48
_journal_year 2009
_chemical_formula_moiety 'C14 H39 N3 Os P, Cl, C H2 Cl2'
_chemical_formula_sum 'C14 H39 Cl3 N3 Os P'
_chemical_formula_weight 577.00
_chemical_name_systematic
; 
 ? 
;
_space_group_IT_number 4
_symmetry_cell_setting monoclinic
_symmetry_space_group_name_Hall 'P 2yb'
_symmetry_space_group_name_H-M 'P 1 21 1'
_atom_sites_solution_hydrogens geom
_atom_sites_solution_primary direct
_atom_sites_solution_secondary difmap
_audit_creation_method SHELXL-97
_cell_angle_alpha 90.00
_cell_angle_beta 91.9300(10)
_cell_angle_gamma 90.00
_cell_formula_units_Z 2
_cell_length_a 8.3616(6)
_cell_length_b 9.5846(7)
_cell_length_c 13.6773(11)
_cell_measurement_reflns_used 8195
_cell_measurement_temperature 100(2)
_cell_measurement_theta_max 28
_cell_measurement_theta_min 2
_cell_volume 1095.51(14)
_computing_cell_refinement 'SAINT+ v. 6.1 (Bruker AXS, 2000)'
_computing_data_collection 'SMART v. 5.625 (Bruker AXS, 2000)'
_computing_data_reduction 'SAINT+ v. 6.1 (Bruker AXS, 2000)'
_computing_molecular_graphics 'XP, SHELXTL v. 6.1 (Bruker, 2000)'
_computing_publication_material 'XCIF, SHELXTL v. 6.1 (Bruker, 2000)'
_computing_structure_refinement 'SHELXL-97 (Sheldrick, 1997)'
_computing_structure_solution 'SHELXS-97 (Sheldrick, 1990)'
_diffrn_ambient_temperature 100(2)
_diffrn_detector_area_resol_mean 8.26
_diffrn_measured_fraction_theta_full 0.997
_diffrn_measured_fraction_theta_max 0.940
_diffrn_measurement_device_type 'Bruker SMART APEX CCD system'
_diffrn_measurement_method '\w rotations with narrow frames'
_diffrn_radiation_monochromator graphite
_diffrn_radiation_source 'fine-focus sealed tube'
_diffrn_radiation_type MoK\a
_diffrn_radiation_wavelength 0.71073
_diffrn_reflns_av_R_equivalents 0.0243
_diffrn_reflns_av_sigmaI/netI 0.0312
_diffrn_reflns_limit_h_max 11
_diffrn_reflns_limit_h_min -10
_diffrn_reflns_limit_k_max 12
_diffrn_reflns_limit_k_min -12
_diffrn_reflns_limit_l_max 18
_diffrn_reflns_limit_l_min -18
_diffrn_reflns_number 13759
_diffrn_reflns_theta_full 27.50
_diffrn_reflns_theta_max 28.84
_diffrn_reflns_theta_min 2.44
_diffrn_standards_number 'no decay'
_exptl_absorpt_coefficient_mu 6.260
_exptl_absorpt_correction_T_max 0.682
_exptl_absorpt_correction_T_min 0.518
_exptl_absorpt_correction_type multi-scan
_exptl_absorpt_process_details
;
 Absorption correction performed with SADABS program. This is based on the
 method of Blessing: Blessing, R. H., Acta Crystallogr., Sect. A 1995, 51, 33.
  
 SADABS: Area-Detector Absorption Correction. Bruker-AXS 
  within SAINT+ package, v. 6.1 (2000).
;
_exptl_crystal_colour colorless
_exptl_crystal_density_diffrn 1.749
_exptl_crystal_density_method 'not measured'
_exptl_crystal_description 'irregular block'
_exptl_crystal_F_000 572
_exptl_crystal_size_max 0.12
_exptl_crystal_size_mid 0.12
_exptl_crystal_size_min 0.06
_refine_diff_density_max 0.898
_refine_diff_density_min -0.874
_refine_diff_density_rms 0.089
_refine_ls_abs_structure_details 'Flack H D (1983), Acta Cryst. A39, 876-881'
_refine_ls_abs_structure_Flack 0.000(5)
_refine_ls_extinction_method none
_refine_ls_goodness_of_fit_ref 0.987
_refine_ls_hydrogen_treatment mixed
_refine_ls_matrix_type full
_refine_ls_number_parameters 215
_refine_ls_number_reflns 5277
_refine_ls_number_restraints 4
_refine_ls_restrained_S_all 0.987
_refine_ls_R_factor_all 0.0206
_refine_ls_R_factor_gt 0.0199
_refine_ls_shift/su_max 0.017
_refine_ls_shift/su_mean 0.001
_refine_ls_structure_factor_coef Fsqd
_refine_ls_weighting_details 'calc w=1/[\s^2^(Fo^2^)+(0.0231P)^2^+0.2449P] where P=(Fo^2^+2Fc^2^)/3'
_refine_ls_weighting_scheme calc
_refine_ls_wR_factor_gt 0.0436
_refine_ls_wR_factor_ref 0.0440
_reflns_number_gt 5191
_reflns_number_total 5277
_reflns_threshold_expression >2sigma(I)
_cod_data_source_file ic8023259_si_001_1.cif
_cod_data_source_block mae362as
_cod_original_sg_symbol_H-M 'P 21'
_cod_database_code 4301744

loop_
_symmetry_equiv_pos_as_xyz
'x, y, z'
'-x, y+1/2, -z'

loop_
_atom_site_label
_atom_site_type_symbol
_atom_site_fract_x
_atom_site_fract_y
_atom_site_fract_z
_atom_site_U_iso_or_equiv
_atom_site_adp_type
_atom_site_occupancy
_atom_site_symmetry_multiplicity
_atom_site_calc_flag
_atom_site_refinement_flags
_atom_site_disorder_assembly
_atom_site_disorder_group
Os Os 0.685711(12) 0.99796(2) 0.842474(7) 0.01331(4) Uani 1 1 d D . .
H1A H 0.582(5) 1.085(5) 0.764(3) 0.050 Uiso 1 1 d D . .
H1B H 0.507(2) 0.958(5) 0.816(4) 0.050 Uiso 1 1 d D . .
H1C H 0.607(6) 0.856(3) 0.875(3) 0.050 Uiso 1 1 d D . .
Cl1 Cl 0.19487(10) 0.12448(9) 0.93358(6) 0.01757(17) Uani 1 1 d . . .
Cl2 Cl 0.44109(13) 0.39878(12) 0.70379(8) 0.0354(2) Uani 1 1 d . . .
Cl3 Cl 0.10626(13) 0.33143(12) 0.66617(8) 0.0341(2) Uani 1 1 d . . .
P1 P 0.78600(10) 0.89052(9) 0.71035(6) 0.01283(17) Uani 1 1 d . . .
N1 N 0.5923(4) 1.1136(4) 0.9653(2) 0.0204(7) Uani 1 1 d . . .
H1D H 0.4815 1.1045 0.9625 0.024 Uiso 1 1 calc R . .
N2 N 0.8553(4) 0.9361(3) 0.9618(2) 0.0171(6) Uani 1 1 d . . .
H2A H 0.8491 0.8411 0.9706 0.021 Uiso 1 1 calc R . .
H2B H 0.9577 0.9568 0.9438 0.021 Uiso 1 1 calc R . .
N3 N 0.8369(4) 1.1870(3) 0.8414(2) 0.0161(6) Uani 1 1 d . . .
H3A H 0.9429 1.1614 0.8462 0.019 Uiso 1 1 calc R . .
H3B H 0.8203 1.2331 0.7829 0.019 Uiso 1 1 calc R . .
C1 C 0.6514(5) 1.0540(4) 1.0595(3) 0.0252(9) Uani 1 1 d . . .
H1E H 0.5838 0.9732 1.0762 0.030 Uiso 1 1 calc R . .
H1F H 0.6411 1.1249 1.1115 0.030 Uiso 1 1 calc R . .
C2 C 0.8239(4) 1.0074(6) 1.0567(2) 0.0215(7) Uani 1 1 d . . .
H2C H 0.8952 1.0894 1.0646 0.026 Uiso 1 1 calc R . .
H2D H 0.8477 0.9426 1.1116 0.026 Uiso 1 1 calc R . .
C3 C 0.6304(5) 1.2635(4) 0.9523(3) 0.0255(9) Uani 1 1 d . . .
H3C H 0.6131 1.3139 1.0143 0.031 Uiso 1 1 calc R . .
H3D H 0.5575 1.3037 0.9012 0.031 Uiso 1 1 calc R . .
C4 C 0.8007(5) 1.2828(4) 0.9234(3) 0.0212(8) Uani 1 1 d . . .
H4A H 0.8176 1.3806 0.9029 0.025 Uiso 1 1 calc R . .
H4B H 0.8740 1.2631 0.9801 0.025 Uiso 1 1 calc R . .
C5 C 1.0073(4) 0.9107(4) 0.6975(3) 0.0162(7) Uani 1 1 d . . .
H5 H 1.0316 1.0081 0.7197 0.019 Uiso 1 1 calc R . .
C6 C 1.1036(4) 0.8167(4) 0.7684(3) 0.0222(8) Uani 1 1 d . . .
H6A H 1.1074 0.7218 0.7418 0.033 Uiso 1 1 calc R . .
H6B H 1.0523 0.8149 0.8318 0.033 Uiso 1 1 calc R . .
H6C H 1.2127 0.8531 0.7770 0.033 Uiso 1 1 calc R . .
C7 C 1.0754(5) 0.9004(5) 0.5949(3) 0.0255(9) Uani 1 1 d . . .
H7A H 1.1910 0.9176 0.5989 0.038 Uiso 1 1 calc R . .
H7B H 1.0236 0.9700 0.5520 0.038 Uiso 1 1 calc R . .
H7C H 1.0550 0.8068 0.5683 0.038 Uiso 1 1 calc R . .
C8 C 0.7092(4) 0.9571(4) 0.5893(3) 0.0169(8) Uani 1 1 d . . .
H8 H 0.7677 0.9073 0.5371 0.020 Uiso 1 1 calc R . .
C9 C 0.7396(5) 1.1121(5) 0.5782(3) 0.0251(9) Uani 1 1 d . . .
H9A H 0.7092 1.1412 0.5114 0.038 Uiso 1 1 calc R . .
H9B H 0.8534 1.1315 0.5911 0.038 Uiso 1 1 calc R . .
H9C H 0.6758 1.1638 0.6248 0.038 Uiso 1 1 calc R . .
C10 C 0.5295(5) 0.9280(4) 0.5728(3) 0.0243(8) Uani 1 1 d . . .
H10A H 0.4711 0.9629 0.6287 0.036 Uiso 1 1 calc R . .
H10B H 0.5121 0.8273 0.5660 0.036 Uiso 1 1 calc R . .
H10C H 0.4907 0.9754 0.5130 0.036 Uiso 1 1 calc R . .
C11 C 0.7368(5) 0.7017(4) 0.6965(2) 0.0175(7) Uani 1 1 d . . .
H11 H 0.6174 0.6980 0.6899 0.021 Uiso 1 1 calc R . .
C12 C 0.7800(5) 0.6124(4) 0.7864(3) 0.0249(8) Uani 1 1 d . . .
H12A H 0.7257 0.5220 0.7806 0.037 Uiso 1 1 calc R . .
H12B H 0.7461 0.6602 0.8455 0.037 Uiso 1 1 calc R . .
H12C H 0.8961 0.5977 0.7906 0.037 Uiso 1 1 calc R . .
C13 C 0.7963(5) 0.6285(4) 0.6047(3) 0.0246(8) Uani 1 1 d . . .
H13A H 0.9135 0.6257 0.6073 0.037 Uiso 1 1 calc R . .
H13B H 0.7591 0.6799 0.5463 0.037 Uiso 1 1 calc R . .
H13C H 0.7542 0.5331 0.6018 0.037 Uiso 1 1 calc R . .
C14 C 0.2974(5) 0.2642(5) 0.6997(3) 0.0283(9) Uani 1 1 d . . .
H14A H 0.2934 0.2190 0.7647 0.034 Uiso 1 1 calc R . .
H14B H 0.3284 0.1927 0.6516 0.034 Uiso 1 1 calc R . .

loop_
_atom_site_aniso_label
_atom_site_aniso_U_11
_atom_site_aniso_U_22
_atom_site_aniso_U_33
_atom_site_aniso_U_23
_atom_site_aniso_U_13
_atom_site_aniso_U_12
Os 0.00965(5) 0.01831(6) 0.01197(5) -0.00253(7) 0.00063(3) -0.00122(8)
Cl1 0.0131(4) 0.0188(4) 0.0208(4) -0.0031(3) 0.0005(3) -0.0007(3)
Cl2 0.0309(6) 0.0424(6) 0.0330(5) 0.0006(5) 0.0020(4) -0.0126(5)
Cl3 0.0246(5) 0.0475(7) 0.0302(5) 0.0122(5) -0.0011(4) -0.0030(5)
P1 0.0112(4) 0.0165(4) 0.0108(4) -0.0003(3) 0.0006(3) -0.0010(3)
N1 0.0094(14) 0.0325(18) 0.0191(15) -0.0070(14) 0.0004(11) -0.0026(13)
N2 0.0213(16) 0.0152(14) 0.0146(14) 0.0023(12) -0.0010(12) -0.0022(12)
N3 0.0182(15) 0.0138(14) 0.0160(14) 0.0012(11) -0.0011(12) 0.0008(12)
C1 0.028(2) 0.031(2) 0.0173(18) -0.0064(15) 0.0099(15) -0.0149(17)
C2 0.0344(18) 0.0167(18) 0.0132(13) 0.004(2) -0.0048(12) 0.001(2)
C3 0.028(2) 0.027(2) 0.0209(19) -0.0056(16) -0.0066(16) 0.0113(17)
C4 0.032(2) 0.0142(17) 0.0170(17) -0.0007(14) 0.0009(15) 0.0013(16)
C5 0.0077(16) 0.0212(18) 0.0197(17) 0.0009(14) -0.0008(13) -0.0005(14)
C6 0.0130(18) 0.026(2) 0.028(2) -0.0021(16) -0.0043(14) 0.0038(15)
C7 0.0168(19) 0.038(2) 0.022(2) -0.0012(17) 0.0056(15) -0.0012(17)
C8 0.0162(17) 0.023(2) 0.0111(15) 0.0020(12) 0.0012(12) 0.0029(13)
C9 0.023(2) 0.028(2) 0.024(2) 0.0086(18) 0.0021(16) -0.0006(18)
C10 0.0180(19) 0.035(2) 0.0197(19) -0.0015(16) -0.0030(15) 0.0004(17)
C11 0.0209(19) 0.0161(18) 0.0154(17) -0.0023(13) -0.0021(14) -0.0032(14)
C12 0.033(2) 0.0167(19) 0.024(2) 0.0005(15) -0.0044(17) -0.0063(17)
C13 0.032(2) 0.0189(19) 0.0222(19) -0.0087(15) -0.0029(16) 0.0005(16)
C14 0.031(2) 0.029(2) 0.025(2) 0.0034(17) 0.0020(17) -0.0019(18)

loop_
_atom_type_symbol
_atom_type_description
_atom_type_scat_dispersion_real
_atom_type_scat_dispersion_imag
_atom_type_scat_source
C C 0.0033 0.0016 'International Tables Vol C Tables 4.2.6.8 and 6.1.1.4'
H H 0.0000 0.0000 'International Tables Vol C Tables 4.2.6.8 and 6.1.1.4'
N N 0.0061 0.0033 'International Tables Vol C Tables 4.2.6.8 and 6.1.1.4'
P P 0.1023 0.0942 'International Tables Vol C Tables 4.2.6.8 and 6.1.1.4'
Cl Cl 0.1484 0.1585 'International Tables Vol C Tables 4.2.6.8 and 6.1.1.4'
Os Os -1.2165 7.6030 'International Tables Vol C Tables 4.2.6.8 and 6.1.1.4'

loop_
_geom_angle_atom_site_label_1
_geom_angle_atom_site_label_2
_geom_angle_atom_site_label_3
_geom_angle
_geom_angle_site_symmetry_1
_geom_angle_site_symmetry_3
_geom_angle_publ_flag
N1 Os N2 78.73(11) . . ?
N1 Os N3 78.95(11) . . ?
N2 Os N3 82.64(11) . . ?
N1 Os P1 176.47(9) . . ?
N2 Os P1 102.82(8) . . ?
N3 Os P1 98.05(8) . . ?
N1 Os H1A 92.8(19) . . ?
N2 Os H1A 164(2) . . ?
N3 Os H1A 82(2) . . ?
P1 Os H1A 84.9(19) . . ?
N1 Os H1B 86.7(18) . . ?
N2 Os H1B 133.5(18) . . ?
N3 Os H1B 137.6(18) . . ?
P1 Os H1B 94.3(18) . . ?
H1A Os H1B 59(2) . . ?
N1 Os H1C 93.2(18) . . ?
N2 Os H1C 79.9(18) . . ?
N3 Os H1C 161.9(18) . . ?
P1 Os H1C 90.2(18) . . ?
H1A Os H1C 115(3) . . ?
H1B Os H1C 57(2) . . ?
C11 P1 C8 99.99(16) . . ?
C11 P1 C5 107.81(17) . . ?
C8 P1 C5 101.12(16) . . ?
C11 P1 Os 115.85(12) . . ?
C8 P1 Os 115.23(12) . . ?
C5 P1 Os 114.88(12) . . ?
C1 N1 C3 114.3(3) . . ?
C1 N1 Os 110.9(2) . . ?
C3 N1 Os 108.4(2) . . ?
C1 N1 H1D 107.6 . . ?
C3 N1 H1D 107.6 . . ?
Os N1 H1D 107.6 . . ?
C2 N2 Os 113.0(2) . . ?
C2 N2 H2A 109.0 . . ?
Os N2 H2A 109.0 . . ?
C2 N2 H2B 109.0 . . ?
Os N2 H2B 109.0 . . ?
H2A N2 H2B 107.8 . . ?
C4 N3 Os 111.7(2) . . ?
C4 N3 H3A 109.3 . . ?
Os N3 H3A 109.3 . . ?
C4 N3 H3B 109.3 . . ?
Os N3 H3B 109.3 . . ?
H3A N3 H3B 107.9 . . ?
N1 C1 C2 112.5(3) . . ?
N1 C1 H1E 109.1 . . ?
C2 C1 H1E 109.1 . . ?
N1 C1 H1F 109.1 . . ?
C2 C1 H1F 109.1 . . ?
H1E C1 H1F 107.8 . . ?
N2 C2 C1 110.6(3) . . ?
N2 C2 H2C 109.5 . . ?
C1 C2 H2C 109.5 . . ?
N2 C2 H2D 109.5 . . ?
C1 C2 H2D 109.5 . . ?
H2C C2 H2D 108.1 . . ?
N1 C3 C4 111.1(3) . . ?
N1 C3 H3C 109.4 . . ?
C4 C3 H3C 109.4 . . ?
N1 C3 H3D 109.4 . . ?
C4 C3 H3D 109.4 . . ?
H3C C3 H3D 108.0 . . ?
N3 C4 C3 109.9(3) . . ?
N3 C4 H4A 109.7 . . ?
C3 C4 H4A 109.7 . . ?
N3 C4 H4B 109.7 . . ?
C3 C4 H4B 109.7 . . ?
H4A C4 H4B 108.2 . . ?
C6 C5 C7 109.7(3) . . ?
C6 C5 P1 112.3(2) . . ?
C7 C5 P1 118.5(3) . . ?
C6 C5 H5 105.1 . . ?
C7 C5 H5 105.1 . . ?
P1 C5 H5 105.1 . . ?
C5 C6 H6A 109.5 . . ?
C5 C6 H6B 109.5 . . ?
H6A C6 H6B 109.5 . . ?
C5 C6 H6C 109.5 . . ?
H6A C6 H6C 109.5 . . ?
H6B C6 H6C 109.5 . . ?
C5 C7 H7A 109.5 . . ?
C5 C7 H7B 109.5 . . ?
H7A C7 H7B 109.5 . . ?
C5 C7 H7C 109.5 . . ?
H7A C7 H7C 109.5 . . ?
H7B C7 H7C 109.5 . . ?
C9 C8 C10 109.2(3) . . ?
C9 C8 P1 111.7(3) . . ?
C10 C8 P1 112.0(2) . . ?
C9 C8 H8 107.9 . . ?
C10 C8 H8 107.9 . . ?
P1 C8 H8 107.9 . . ?
C8 C9 H9A 109.5 . . ?
C8 C9 H9B 109.5 . . ?
H9A C9 H9B 109.5 . . ?
C8 C9 H9C 109.5 . . ?
H9A C9 H9C 109.5 . . ?
H9B C9 H9C 109.5 . . ?
C8 C10 H10A 109.5 . . ?
C8 C10 H10B 109.5 . . ?
H10A C10 H10B 109.5 . . ?
C8 C10 H10C 109.5 . . ?
H10A C10 H10C 109.5 . . ?
H10B C10 H10C 109.5 . . ?
C12 C11 C13 109.1(3) . . ?
C12 C11 P1 114.6(2) . . ?
C13 C11 P1 116.8(3) . . ?
C12 C11 H11 105.1 . . ?
C13 C11 H11 105.1 . . ?
P1 C11 H11 105.1 . . ?
C11 C12 H12A 109.5 . . ?
C11 C12 H12B 109.5 . . ?
H12A C12 H12B 109.5 . . ?
C11 C12 H12C 109.5 . . ?
H12A C12 H12C 109.5 . . ?
H12B C12 H12C 109.5 . . ?
C11 C13 H13A 109.5 . . ?
C11 C13 H13B 109.5 . . ?
H13A C13 H13B 109.5 . . ?
C11 C13 H13C 109.5 . . ?
H13A C13 H13C 109.5 . . ?
H13B C13 H13C 109.5 . . ?
Cl2 C14 Cl3 110.5(2) . . ?
Cl2 C14 H14A 109.5 . . ?
Cl3 C14 H14A 109.5 . . ?
Cl2 C14 H14B 109.5 . . ?
Cl3 C14 H14B 109.5 . . ?
H14A C14 H14B 108.1 . . ?

loop_
_geom_bond_atom_site_label_1
_geom_bond_atom_site_label_2
_geom_bond_distance
_geom_bond_site_symmetry_2
_geom_bond_publ_flag
Os N1 2.179(3) . ?
Os N2 2.206(3) . ?
Os N3 2.210(3) . ?
Os P1 2.2652(9) . ?
Os H1A 1.591(10) . ?
Os H1B 1.579(10) . ?
Os H1C 1.583(10) . ?
Cl2 C14 1.763(4) . ?
Cl3 C14 1.769(4) . ?
P1 C11 1.864(4) . ?
P1 C8 1.868(4) . ?
P1 C5 1.874(4) . ?
N1 C1 1.479(5) . ?
N1 C3 1.484(5) . ?
N1 H1D 0.9300 . ?
N2 C2 1.498(5) . ?
N2 H2A 0.9200 . ?
N2 H2B 0.9200 . ?
N3 C4 1.488(4) . ?
N3 H3A 0.9200 . ?
N3 H3B 0.9200 . ?
C1 C2 1.512(6) . ?
C1 H1E 0.9900 . ?
C1 H1F 0.9900 . ?
C2 H2C 0.9900 . ?
C2 H2D 0.9900 . ?
C3 C4 1.503(6) . ?
C3 H3C 0.9900 . ?
C3 H3D 0.9900 . ?
C4 H4A 0.9900 . ?
C4 H4B 0.9900 . ?
C5 C6 1.533(5) . ?
C5 C7 1.536(5) . ?
C5 H5 1.0000 . ?
C6 H6A 0.9800 . ?
C6 H6B 0.9800 . ?
C6 H6C 0.9800 . ?
C7 H7A 0.9800 . ?
C7 H7B 0.9800 . ?
C7 H7C 0.9800 . ?
C8 C9 1.516(6) . ?
C8 C10 1.537(5) . ?
C8 H8 1.0000 . ?
C9 H9A 0.9800 . ?
C9 H9B 0.9800 . ?
C9 H9C 0.9800 . ?
C10 H10A 0.9800 . ?
C10 H10B 0.9800 . ?
C10 H10C 0.9800 . ?
C11 C12 1.532(5) . ?
C11 C13 1.536(5) . ?
C11 H11 1.0000 . ?
C12 H12A 0.9800 . ?
C12 H12B 0.9800 . ?
C12 H12C 0.9800 . ?
C13 H13A 0.9800 . ?
C13 H13B 0.9800 . ?
C13 H13C 0.9800 . ?
C14 H14A 0.9900 . ?
C14 H14B 0.9900 . ?

loop_
_geom_torsion_atom_site_label_1
_geom_torsion_atom_site_label_2
_geom_torsion_atom_site_label_3
_geom_torsion_atom_site_label_4
_geom_torsion
_geom_torsion_site_symmetry_1
_geom_torsion_site_symmetry_2
_geom_torsion_site_symmetry_3
_geom_torsion_site_symmetry_4
_geom_torsion_publ_flag
N1 Os P1 C11 -163.9(13) . . . . ?
N2 Os P1 C11 80.26(16) . . . . ?
N3 Os P1 C11 164.49(15) . . . . ?
N1 Os P1 C8 -47.7(14) . . . . ?
N2 Os P1 C8 -163.54(15) . . . . ?
N3 Os P1 C8 -79.31(16) . . . . ?
N1 Os P1 C5 69.2(14) . . . . ?
N2 Os P1 C5 -46.57(15) . . . . ?
N3 Os P1 C5 37.67(15) . . . . ?
N2 Os N1 C1 -19.1(2) . . . . ?
N3 Os N1 C1 -103.7(2) . . . . ?
P1 Os N1 C1 -135.5(13) . . . . ?
N2 Os N1 C3 107.2(2) . . . . ?
N3 Os N1 C3 22.6(2) . . . . ?
P1 Os N1 C3 -9.3(15) . . . . ?
N1 Os N2 C2 -2.9(3) . . . . ?
N3 Os N2 C2 77.3(3) . . . . ?
P1 Os N2 C2 173.9(3) . . . . ?
N1 Os N3 C4 2.6(2) . . . . ?
N2 Os N3 C4 -77.3(2) . . . . ?
P1 Os N3 C4 -179.3(2) . . . . ?
C3 N1 C1 C2 -84.3(4) . . . . ?
Os N1 C1 C2 38.7(4) . . . . ?
Os N2 C2 C1 23.8(5) . . . . ?
N1 C1 C2 N2 -41.2(5) . . . . ?
C1 N1 C3 C4 79.0(4) . . . . ?
Os N1 C3 C4 -45.3(3) . . . . ?
Os N3 C4 C3 -27.2(4) . . . . ?
N1 C3 C4 N3 48.6(4) . . . . ?
C11 P1 C5 C6 -54.4(3) . . . . ?
C8 P1 C5 C6 -158.8(3) . . . . ?
Os P1 C5 C6 76.5(3) . . . . ?
C11 P1 C5 C7 75.2(3) . . . . ?
C8 P1 C5 C7 -29.2(3) . . . . ?
Os P1 C5 C7 -154.0(3) . . . . ?
C11 P1 C8 C9 -177.9(3) . . . . ?
C5 P1 C8 C9 -67.3(3) . . . . ?
Os P1 C8 C9 57.2(3) . . . . ?
C11 P1 C8 C10 59.3(3) . . . . ?
C5 P1 C8 C10 169.8(3) . . . . ?
Os P1 C8 C10 -65.7(3) . . . . ?
C8 P1 C11 C12 -178.2(3) . . . . ?
C5 P1 C11 C12 76.6(3) . . . . ?
Os P1 C11 C12 -53.7(3) . . . . ?
C8 P1 C11 C13 52.5(3) . . . . ?
C5 P1 C11 C13 -52.7(3) . . . . ?
Os P1 C11 C13 177.0(2) . . . . ?
